data_1573808
loop_
_publ_author_name
'Dadgaryeganeh, Reza'
'LeBlanc, Jesse'
'Pradhan, Ekadashi'
'Miao, Dandan'
'Hussein, Amaar'
'Hunter, Howard N.'
'Zeng, Tao'
'Romero-Nieto, Carlos'
'Baumgartner, Thomas'

_publ_section_title
;
 From flat to twisted -- multifunctional phosphacyclic nanocarbons based
 on Vat Orange 3
;
_journal_name_full 'Chemical Science'
_journal_paper_doi 10.1039/D4SC07106A
_journal_year 2025
_chemical_formula_moiety 'C70 H74 O4 P2, 3.003(H2 O)'
_chemical_formula_sum 'C70 H80.01 O7 P2'
_chemical_formula_weight 1095.28
_space_group_crystal_system monoclinic
_space_group_IT_number 15
_space_group_name_Hall '-C 2yc'
_space_group_name_H-M_alt 'C 1 2/c 1'
_atom_sites_solution_hydrogens mixed
_audit_creation_date 2024-06-25
_audit_creation_method
;
Olex2 1.5
(compiled 2023.03.06 svn.rbb2c1857 for OlexSys, GUI svn.r6748)
;
_audit_update_record
;
2024-07-12 deposited with the CCDC.	2025-01-08 downloaded from the CCDC.
;
_cell_angle_alpha 90
_cell_angle_beta 101.910(2)
_cell_angle_gamma 90
_cell_formula_units_Z 4
_cell_length_a 22.2953(10)
_cell_length_b 32.7948(10)
_cell_length_c 8.1542(3)
_cell_measurement_reflns_used 9941
_cell_measurement_temperature 173(2)
_cell_measurement_theta_max 28.28
_cell_measurement_theta_min 2.24
_cell_volume 5833.8(4)
_computing_cell_refinement 'SAINT V8.40B (?, 2016)'
_computing_data_reduction 'SAINT V8.40B (?, 2016)'
_computing_molecular_graphics 'Olex2 1.5 (Dolomanov et al., 2009)'
_computing_publication_material 'Olex2 1.5 (Dolomanov et al., 2009)'
_computing_structure_refinement 'XL  (Sheldrick, 2008)'
_computing_structure_solution 'SHELXT 2018/2 (Sheldrick, 2018)'
_diffrn_ambient_temperature 173.00
_diffrn_measured_fraction_theta_full 0.999
_diffrn_measured_fraction_theta_max 1.000
_diffrn_measurement_device_type 'Bruker APEX-II CCD'
_diffrn_measurement_method '\f and \w scans'
_diffrn_radiation_type MoK\a
_diffrn_radiation_wavelength 0.71073
_diffrn_reflns_av_R_equivalents 0.1010
_diffrn_reflns_av_unetI/netI 0.0476
_diffrn_reflns_Laue_measured_fraction_full 0.999
_diffrn_reflns_Laue_measured_fraction_max 1.000
_diffrn_reflns_limit_h_max 28
_diffrn_reflns_limit_h_min -28
_diffrn_reflns_limit_k_max 42
_diffrn_reflns_limit_k_min -42
_diffrn_reflns_limit_l_max 10
_diffrn_reflns_limit_l_min -10
_diffrn_reflns_number 88728
_diffrn_reflns_point_group_measured_fraction_full 0.999
_diffrn_reflns_point_group_measured_fraction_max 1.000
_diffrn_reflns_theta_full 25.242
_diffrn_reflns_theta_max 27.484
_diffrn_reflns_theta_min 2.084
_diffrn_source_current 20.0
_diffrn_source_power 1.0
_diffrn_source_voltage 50.0
_diffrn_standards_number 0
_exptl_absorpt_coefficient_mu 0.130
_exptl_absorpt_correction_T_max 0.7457
_exptl_absorpt_correction_T_min 0.7021
_exptl_absorpt_correction_type none
_exptl_absorpt_process_details
;
SADABS-2016/2 (Bruker,2016/2) was used for absorption correction.
wR2(int) was 0.0763 before and 0.0699 after correction.
The Ratio of minimum to maximum transmission is 0.9415.
The \l/2 correction factor is Not present.
;
_exptl_crystal_colour 'clear orange'
_exptl_crystal_colour_lustre clear
_exptl_crystal_colour_primary orange
_exptl_crystal_density_diffrn 1.247
_exptl_crystal_description needle
_exptl_crystal_F_000 2344
_exptl_crystal_size_max 0.1
_exptl_crystal_size_mid 0.05
_exptl_crystal_size_min 0.025
_refine_diff_density_max 0.486
_refine_diff_density_min -0.449
_refine_diff_density_rms 0.072
_refine_ls_extinction_method none
_refine_ls_goodness_of_fit_ref 1.228
_refine_ls_hydrogen_treatment mixed
_refine_ls_matrix_type full
_refine_ls_number_parameters 374
_refine_ls_number_reflns 6706
_refine_ls_number_restraints 0
_refine_ls_restrained_S_all 1.228
_refine_ls_R_factor_all 0.1064
_refine_ls_R_factor_gt 0.0890
_refine_ls_shift/su_max 0.001
_refine_ls_shift/su_mean 0.000
_refine_ls_structure_factor_coef Fsqd
_refine_ls_weighting_details 'w=1/[\s^2^(Fo^2^)+(0.0298P)^2^+25.1579P] where P=(Fo^2^+2Fc^2^)/3'
_refine_ls_weighting_scheme calc
_refine_ls_wR_factor_gt 0.1585
_refine_ls_wR_factor_ref 0.1653
_reflns_Friedel_coverage 0.000
_reflns_number_gt 5726
_reflns_number_total 6706
_reflns_threshold_expression 'I > 2\s(I)'
_cod_data_source_file d4sc07106a2.cif
_cod_data_source_block 5_9_h2o_a
_cod_database_code 1573808
_shelx_shelxl_version_number 2018/3
_shelx_space_group_comment
;
The symmetry employed for this shelxl refinement is uniquely defined
by the following loop, which should always be used as a source of
symmetry information in preference to the above space-group names.
They are only intended as comments.
;
_shelx_estimated_absorpt_t_max 0.997
_shelx_estimated_absorpt_t_min 0.987
_olex2_refinement_description
;
1. Fixed Uiso
 At 1.2 times of:
  All C(H) groups, All C(H,H) groups
 At 1.5 times of:
  All C(H,H,H) groups
2. Others
 Fixed Sof: H00A(0.67) H00B(0.333333)
3.a Secondary CH2 refined with riding coordinates:
 C2(H2A,H2B), C3(H3A,H3B), C4(H4A,H4B), C5(H5A,H5B), C6(H6A,H6B), C7(H7A,H7B),
 C8(H8A,H8B), C9(H9A,H9B), C10(H10A,H10B), C11(H11A,H11B), C12(H12A,H12B)
3.b Aromatic/amide H refined with riding coordinates:
 C18(H18), C19(H19), C24(H24), C25(H25), C26(H26), C27(H27), C28(H28),
 C31(H31), C32(H32), C33(H33), C34(H34), C35(H35)
3.c Idealised Me refined as rotating group:
 C1(H1A,H1B,H1C)
;
_olex2_submission_special_instructions 'No special instructions were received'

loop_
_space_group_symop_operation_xyz
'x, y, z'
'-x, y, -z+1/2'
'x+1/2, y+1/2, z'
'-x+1/2, y+1/2, -z+1/2'
'-x, -y, -z'
'x, -y, z-1/2'
'-x+1/2, -y+1/2, -z'
'x+1/2, -y+1/2, z-1/2'

loop_
_atom_site_label
_atom_site_type_symbol
_atom_site_fract_x
_atom_site_fract_y
_atom_site_fract_z
_atom_site_U_iso_or_equiv
_atom_site_adp_type
_atom_site_occupancy
_atom_site_site_symmetry_order
_atom_site_calc_flag
_atom_site_refinement_flags_posn
_atom_site_refinement_flags_adp
_atom_site_refinement_flags_occupancy
_atom_site_disorder_assembly
_atom_site_disorder_group
P1 P 0.61002(3) 0.61493(2) 0.13287(9) 0.01249(16) Uani 1 1 d . . . . .
O004 O 0.500000 0.65572(12) -0.250000 0.0333(8) Uani 1 2 d S T P . .
O005 O 0.48899(17) 0.53543(11) -0.0914(5) 0.0467(9) Uani 1 1 d . . . . .
O1 O 0.61291(9) 0.76090(6) 0.7241(2) 0.0151(4) Uani 1 1 d . . . . .
O2 O 0.54390(9) 0.60696(6) 0.0607(3) 0.0195(5) Uani 1 1 d . . . . .
C1 C 0.5916(2) 0.96844(15) 2.2702(5) 0.0554(13) Uani 1 1 d . . . . .
H1A H 0.564521 0.989684 2.211239 0.083 Uiso 1 1 calc R U . . .
H1B H 0.617977 0.980116 2.370181 0.083 Uiso 1 1 calc R U . . .
H1C H 0.566767 0.946466 2.303442 0.083 Uiso 1 1 calc R U . . .
C2 C 0.6309(2) 0.95149(12) 2.1551(5) 0.0388(9) Uani 1 1 d . . . . .
H2A H 0.660479 0.931703 2.218156 0.047 Uiso 1 1 calc R U . . .
H2B H 0.654604 0.974005 2.118289 0.047 Uiso 1 1 calc R U . . .
C3 C 0.59301(18) 0.93045(12) 2.0011(4) 0.0339(8) Uani 1 1 d . . . . .
H3A H 0.571562 0.906893 2.038747 0.041 Uiso 1 1 calc R U . . .
H3B H 0.561359 0.949737 1.943900 0.041 Uiso 1 1 calc R U . . .
C4 C 0.62956(18) 0.91552(12) 1.8757(4) 0.0334(8) Uani 1 1 d . . . . .
H4A H 0.662293 0.896983 1.933043 0.040 Uiso 1 1 calc R U . . .
H4B H 0.649463 0.939130 1.833162 0.040 Uiso 1 1 calc R U . . .
C5 C 0.59035(17) 0.89322(12) 1.7283(5) 0.0348(9) Uani 1 1 d . . . . .
H5A H 0.556614 0.911516 1.674933 0.042 Uiso 1 1 calc R U . . .
H5B H 0.571618 0.869209 1.771627 0.042 Uiso 1 1 calc R U . . .
C6 C 0.62431(16) 0.87882(11) 1.5945(4) 0.0295(8) Uani 1 1 d . . . . .
H6A H 0.638344 0.902866 1.539299 0.035 Uiso 1 1 calc R U . . .
H6B H 0.661002 0.863120 1.648572 0.035 Uiso 1 1 calc R U . . .
C7 C 0.58417(16) 0.85229(11) 1.4625(4) 0.0265(7) Uani 1 1 d . . . . .
H7A H 0.548210 0.868464 1.406828 0.032 Uiso 1 1 calc R U . . .
H7B H 0.568825 0.828995 1.519224 0.032 Uiso 1 1 calc R U . . .
C8 C 0.61647(15) 0.83576(10) 1.3287(4) 0.0240(7) Uani 1 1 d . . . . .
H8A H 0.627010 0.858808 1.261480 0.029 Uiso 1 1 calc R U . . .
H8B H 0.655208 0.822450 1.384214 0.029 Uiso 1 1 calc R U . . .
C9 C 0.57773(15) 0.80526(10) 1.2121(4) 0.0216(7) Uani 1 1 d . . . . .
H9A H 0.539347 0.818786 1.155285 0.026 Uiso 1 1 calc R U . . .
H9B H 0.566460 0.782560 1.279892 0.026 Uiso 1 1 calc R U . . .
C10 C 0.60976(14) 0.78775(10) 1.0795(4) 0.0205(6) Uani 1 1 d . . . . .
H10A H 0.616154 0.809917 1.002451 0.025 Uiso 1 1 calc R U . . .
H10B H 0.650594 0.777418 1.135334 0.025 Uiso 1 1 calc R U . . .
C11 C 0.57436(15) 0.75347(10) 0.9775(4) 0.0229(7) Uani 1 1 d . . . . .
H11A H 0.563577 0.732772 1.054999 0.027 Uiso 1 1 calc R U . . .
H11B H 0.535686 0.764547 0.910468 0.027 Uiso 1 1 calc R U . . .
C12 C 0.61007(15) 0.73305(9) 0.8609(4) 0.0203(6) Uani 1 1 d . . . . .
H12A H 0.651991 0.726375 0.922470 0.024 Uiso 1 1 calc R U . . .
H12B H 0.589522 0.707414 0.816305 0.024 Uiso 1 1 calc R U . . .
C13 C 0.65677(13) 0.75109(8) 0.6338(4) 0.0140(6) Uani 1 1 d . . . . .
C14 C 0.78792(13) 0.72788(8) 0.3334(3) 0.0134(6) Uani 1 1 d . . . . .
C15 C 0.74358(13) 0.73563(8) 0.4343(3) 0.0123(5) Uani 1 1 d . . . . .
C16 C 0.68782(13) 0.71328(8) 0.4048(3) 0.0126(6) Uani 1 1 d . . . . .
C17 C 0.64374(13) 0.72130(8) 0.5060(3) 0.0133(6) Uani 1 1 d . . . . .
C18 C 0.58910(13) 0.69804(9) 0.4797(4) 0.0169(6) Uani 1 1 d . . . . .
H18 H 0.558297 0.704193 0.540906 0.020 Uiso 1 1 calc R U . . .
C19 C 0.58054(13) 0.66676(9) 0.3665(4) 0.0167(6) Uani 1 1 d . . . . .
H19 H 0.545167 0.650039 0.356220 0.020 Uiso 1 1 calc R U . . .
C20 C 0.62306(13) 0.65886(9) 0.2651(3) 0.0131(6) Uani 1 1 d . . . . .
C21 C 0.65585(13) 0.62402(9) -0.0193(3) 0.0142(6) Uani 1 1 d . . . . .
C22 C 0.70358(13) 0.65271(8) 0.0078(4) 0.0141(6) Uani 1 1 d . . . . .
C23 C 0.71880(13) 0.67844(8) 0.1631(3) 0.0132(6) Uani 1 1 d . . . . .
C24 C 0.77224(13) 0.69968(9) 0.1970(4) 0.0151(6) Uani 1 1 d . . . . .
H24 H 0.800746 0.695623 0.126487 0.018 Uiso 1 1 calc R U . . .
C25 C 0.73548(14) 0.65806(9) -0.1219(4) 0.0190(6) Uani 1 1 d . . . . .
H25 H 0.767231 0.677835 -0.109627 0.023 Uiso 1 1 calc R U . . .
C26 C 0.72169(15) 0.63513(10) -0.2676(4) 0.0215(7) Uani 1 1 d . . . . .
H26 H 0.744583 0.639024 -0.352565 0.026 Uiso 1 1 calc R U . . .
C27 C 0.67468(15) 0.60646(10) -0.2909(4) 0.0215(7) Uani 1 1 d . . . . .
H27 H 0.665436 0.590702 -0.390675 0.026 Uiso 1 1 calc R U . . .
C28 C 0.64184(14) 0.60134(9) -0.1671(4) 0.0182(6) Uani 1 1 d . . . . .
H28 H 0.609244 0.582156 -0.182294 0.022 Uiso 1 1 calc R U . . .
C29 C 0.67567(13) 0.68295(8) 0.2753(3) 0.0127(6) Uani 1 1 d . . . . .
C30 C 0.64583(14) 0.57301(9) 0.2595(3) 0.0155(6) Uani 1 1 d . . . . .
C31 C 0.60992(16) 0.54385(10) 0.3175(4) 0.0231(7) Uani 1 1 d . . . . .
H31 H 0.566489 0.545570 0.287844 0.028 Uiso 1 1 calc R U . . .
C32 C 0.63752(19) 0.51235(11) 0.4182(5) 0.0328(8) Uani 1 1 d . . . . .
H32 H 0.612925 0.492426 0.457463 0.039 Uiso 1 1 calc R U . . .
C33 C 0.70026(19) 0.50968(11) 0.4619(5) 0.0342(9) Uani 1 1 d . . . . .
H33 H 0.718909 0.487820 0.530347 0.041 Uiso 1 1 calc R U . . .
C34 C 0.73642(17) 0.53882(11) 0.4062(4) 0.0306(8) Uani 1 1 d . . . . .
H34 H 0.779812 0.537120 0.437809 0.037 Uiso 1 1 calc R U . . .
C35 C 0.70955(15) 0.57024(10) 0.3051(4) 0.0223(7) Uani 1 1 d . . . . .
H35 H 0.734435 0.590061 0.266326 0.027 Uiso 1 1 calc R U . . .
H005 H 0.502(2) 0.5547(15) -0.036(6) 0.046(14) Uiso 1 1 d . . . . .
H004 H 0.512(2) 0.6383(15) -0.161(6) 0.068(16) Uiso 1 1 d . . . . .
H00A H 0.502(3) 0.535(2) -0.161(8) 0.04(2) Uiso 0.67 1 d . . P A 1
H00B H 0.515(5) 0.515(3) -0.031(13) 0.01(3) Uiso 0.3333 1 d . . P B 2

loop_
_atom_site_aniso_label
_atom_site_aniso_U_11
_atom_site_aniso_U_22
_atom_site_aniso_U_33
_atom_site_aniso_U_23
_atom_site_aniso_U_13
_atom_site_aniso_U_12
P1 0.0144(3) 0.0114(3) 0.0116(3) -0.0037(3) 0.0024(3) -0.0032(3)
O004 0.033(2) 0.027(2) 0.037(2) 0.000 0.0010(17) 0.000
O005 0.064(2) 0.0360(18) 0.0420(19) -0.0184(16) 0.0154(18) -0.0208(17)
O1 0.0172(10) 0.0149(10) 0.0156(10) -0.0016(8) 0.0087(8) -0.0005(8)
O2 0.0168(10) 0.0192(11) 0.0214(11) -0.0046(9) 0.0013(9) -0.0037(8)
C1 0.076(3) 0.051(3) 0.034(2) -0.015(2) -0.002(2) 0.010(2)
C2 0.051(2) 0.030(2) 0.030(2) -0.0067(16) -0.0027(18) -0.0052(18)
C3 0.040(2) 0.034(2) 0.0252(18) -0.0019(15) 0.0014(16) -0.0042(17)
C4 0.036(2) 0.034(2) 0.0262(18) -0.0035(15) -0.0007(16) 0.0002(16)
C5 0.0328(19) 0.036(2) 0.035(2) -0.0096(16) 0.0043(16) 0.0011(16)
C6 0.0292(18) 0.0277(19) 0.0301(18) -0.0036(15) 0.0026(15) 0.0020(15)
C7 0.0271(17) 0.0282(18) 0.0252(17) -0.0022(14) 0.0081(14) -0.0003(14)
C8 0.0255(17) 0.0254(17) 0.0235(16) 0.0025(13) 0.0105(13) 0.0016(14)
C9 0.0231(16) 0.0240(17) 0.0201(15) 0.0006(13) 0.0103(13) 0.0010(13)
C10 0.0201(15) 0.0229(16) 0.0204(15) 0.0008(13) 0.0089(13) -0.0003(12)
C11 0.0224(16) 0.0281(17) 0.0208(16) 0.0010(13) 0.0104(13) -0.0062(13)
C12 0.0263(16) 0.0180(15) 0.0193(15) 0.0025(12) 0.0113(13) 0.0001(13)
C13 0.0149(13) 0.0121(13) 0.0167(14) -0.0021(11) 0.0071(11) 0.0006(11)
C14 0.0154(13) 0.0114(13) 0.0138(13) -0.0007(11) 0.0041(11) -0.0011(11)
C15 0.0154(13) 0.0094(13) 0.0132(13) 0.0013(11) 0.0050(11) 0.0000(10)
C16 0.0168(14) 0.0083(12) 0.0121(13) -0.0010(10) 0.0016(11) -0.0001(11)
C17 0.0143(13) 0.0105(13) 0.0151(13) -0.0016(11) 0.0027(11) -0.0008(11)
C18 0.0134(14) 0.0206(15) 0.0173(14) -0.0024(12) 0.0047(11) -0.0010(12)
C19 0.0145(14) 0.0166(14) 0.0196(15) -0.0028(12) 0.0047(11) -0.0053(11)
C20 0.0140(13) 0.0137(13) 0.0112(13) -0.0035(11) 0.0018(11) -0.0003(11)
C21 0.0180(14) 0.0142(14) 0.0116(13) -0.0001(10) 0.0057(11) 0.0025(11)
C22 0.0163(14) 0.0114(13) 0.0146(14) 0.0014(11) 0.0033(11) 0.0005(11)
C23 0.0171(14) 0.0121(13) 0.0105(13) -0.0012(10) 0.0032(11) -0.0003(11)
C24 0.0165(14) 0.0160(14) 0.0145(14) -0.0009(11) 0.0077(11) -0.0005(11)
C25 0.0214(15) 0.0190(15) 0.0184(15) -0.0050(12) 0.0082(12) -0.0038(12)
C26 0.0271(17) 0.0251(17) 0.0141(14) -0.0045(12) 0.0083(12) 0.0010(13)
C27 0.0296(17) 0.0238(17) 0.0097(13) -0.0098(12) 0.0008(12) -0.0018(13)
C28 0.0215(15) 0.0162(14) 0.0164(14) -0.0048(12) 0.0030(12) -0.0038(12)
C29 0.0159(14) 0.0106(13) 0.0118(13) 0.0008(10) 0.0034(11) -0.0004(11)
C30 0.0219(15) 0.0143(14) 0.0103(13) -0.0038(11) 0.0030(11) -0.0009(12)
C31 0.0288(17) 0.0201(16) 0.0194(15) 0.0018(13) 0.0028(13) -0.0074(13)
C32 0.046(2) 0.0217(18) 0.0298(19) 0.0084(15) 0.0069(17) -0.0100(16)
C33 0.049(2) 0.0251(18) 0.0273(18) 0.0097(15) 0.0043(17) 0.0052(17)
C34 0.0321(19) 0.0320(19) 0.0263(18) 0.0033(15) 0.0029(15) 0.0094(15)
C35 0.0230(16) 0.0235(17) 0.0207(16) 0.0017(13) 0.0056(13) -0.0006(13)

loop_
_atom_type_symbol
_atom_type_description
_atom_type_scat_dispersion_real
_atom_type_scat_dispersion_imag
_atom_type_scat_source
C C 0.0033 0.0016 'International Tables Vol C Tables 4.2.6.8 and 6.1.1.4'
H H 0.0000 0.0000 'International Tables Vol C Tables 4.2.6.8 and 6.1.1.4'
O O 0.0106 0.0060 'International Tables Vol C Tables 4.2.6.8 and 6.1.1.4'
P P 0.1023 0.0942 'International Tables Vol C Tables 4.2.6.8 and 6.1.1.4'

loop_
_geom_angle_atom_site_label_1
_geom_angle_atom_site_label_2
_geom_angle_atom_site_label_3
_geom_angle
_geom_angle_site_symmetry_1
_geom_angle_site_symmetry_3
_geom_angle_publ_flag
O2 P1 C20 113.79(13) . . ?
O2 P1 C21 114.50(13) . . ?
O2 P1 C30 112.13(13) . . ?
C20 P1 C21 103.84(13) . . ?
C20 P1 C30 105.75(13) . . ?
C21 P1 C30 105.99(14) . . ?
H005 O005 H00A 108(7) . . ?
H005 O005 H00B 99(7) . . ?
C13 O1 C12 114.3(2) . . ?
H1A C1 H1B 109.5 . . ?
H1A C1 H1C 109.5 . . ?
H1B C1 H1C 109.5 . . ?
C2 C1 H1A 109.5 . . ?
C2 C1 H1B 109.5 . . ?
C2 C1 H1C 109.5 . . ?
C1 C2 H2A 109.1 . . ?
C1 C2 H2B 109.1 . . ?
C1 C2 C3 112.5(4) . . ?
H2A C2 H2B 107.8 . . ?
C3 C2 H2A 109.1 . . ?
C3 C2 H2B 109.1 . . ?
C2 C3 H3A 108.6 . . ?
C2 C3 H3B 108.6 . . ?
H3A C3 H3B 107.6 . . ?
C4 C3 C2 114.7(3) . . ?
C4 C3 H3A 108.6 . . ?
C4 C3 H3B 108.6 . . ?
C3 C4 H4A 109.0 . . ?
C3 C4 H4B 109.0 . . ?
C3 C4 C5 112.8(3) . . ?
H4A C4 H4B 107.8 . . ?
C5 C4 H4A 109.0 . . ?
C5 C4 H4B 109.0 . . ?
C4 C5 H5A 108.5 . . ?
C4 C5 H5B 108.5 . . ?
C4 C5 C6 115.2(3) . . ?
H5A C5 H5B 107.5 . . ?
C6 C5 H5A 108.5 . . ?
C6 C5 H5B 108.5 . . ?
C5 C6 H6A 109.2 . . ?
C5 C6 H6B 109.2 . . ?
H6A C6 H6B 107.9 . . ?
C7 C6 C5 112.1(3) . . ?
C7 C6 H6A 109.2 . . ?
C7 C6 H6B 109.2 . . ?
C6 C7 H7A 108.7 . . ?
C6 C7 H7B 108.7 . . ?
C6 C7 C8 114.4(3) . . ?
H7A C7 H7B 107.6 . . ?
C8 C7 H7A 108.7 . . ?
C8 C7 H7B 108.7 . . ?
C7 C8 H8A 109.0 . . ?
C7 C8 H8B 109.0 . . ?
H8A C8 H8B 107.8 . . ?
C9 C8 C7 112.9(3) . . ?
C9 C8 H8A 109.0 . . ?
C9 C8 H8B 109.0 . . ?
C8 C9 H9A 108.8 . . ?
C8 C9 H9B 108.8 . . ?
C8 C9 C10 113.7(3) . . ?
H9A C9 H9B 107.7 . . ?
C10 C9 H9A 108.8 . . ?
C10 C9 H9B 108.8 . . ?
C9 C10 H10A 108.8 . . ?
C9 C10 H10B 108.8 . . ?
H10A C10 H10B 107.7 . . ?
C11 C10 C9 113.6(3) . . ?
C11 C10 H10A 108.8 . . ?
C11 C10 H10B 108.8 . . ?
C10 C11 H11A 109.0 . . ?
C10 C11 H11B 109.0 . . ?
H11A C11 H11B 107.8 . . ?
C12 C11 C10 112.9(3) . . ?
C12 C11 H11A 109.0 . . ?
C12 C11 H11B 109.0 . . ?
O1 C12 C11 108.4(2) . . ?
O1 C12 H12A 110.0 . . ?
O1 C12 H12B 110.0 . . ?
C11 C12 H12A 110.0 . . ?
C11 C12 H12B 110.0 . . ?
H12A C12 H12B 108.4 . . ?
O1 C13 C14 118.7(2) . 7_666 ?
O1 C13 C17 119.6(2) . . ?
C14 C13 C17 121.6(3) 7_666 . ?
C13 C14 C15 119.4(3) 7_666 . ?
C13 C14 C24 122.3(3) 7_666 . ?
C15 C14 C24 118.2(3) . . ?
C15 C15 C14 119.9(3) 7_666 . ?
C15 C15 C16 120.4(3) 7_666 . ?
C16 C15 C14 119.7(2) . . ?
C15 C16 C17 119.2(2) . . ?
C15 C16 C29 120.5(3) . . ?
C17 C16 C29 120.2(2) . . ?
C13 C17 C16 119.4(2) . . ?
C13 C17 C18 121.6(3) . . ?
C18 C17 C16 119.0(3) . . ?
C17 C18 H18 119.9 . . ?
C19 C18 C17 120.2(3) . . ?
C19 C18 H18 119.9 . . ?
C18 C19 H19 119.4 . . ?
C18 C19 C20 121.3(3) . . ?
C20 C19 H19 119.4 . . ?
C19 C20 P1 117.3(2) . . ?
C29 C20 P1 121.3(2) . . ?
C29 C20 C19 121.2(3) . . ?
C22 C21 P1 121.7(2) . . ?
C28 C21 P1 116.9(2) . . ?
C28 C21 C22 121.4(3) . . ?
C21 C22 C23 122.8(3) . . ?
C25 C22 C21 116.8(3) . . ?
C25 C22 C23 120.3(3) . . ?
C24 C23 C22 119.7(3) . . ?
C24 C23 C29 118.8(3) . . ?
C29 C23 C22 121.4(2) . . ?
C14 C24 H24 118.3 . . ?
C23 C24 C14 123.5(3) . . ?
C23 C24 H24 118.3 . . ?
C22 C25 H25 119.3 . . ?
C26 C25 C22 121.4(3) . . ?
C26 C25 H25 119.3 . . ?
C25 C26 H26 119.6 . . ?
C25 C26 C27 120.7(3) . . ?
C27 C26 H26 119.6 . . ?
C26 C27 H27 120.6 . . ?
C28 C27 C26 118.9(3) . . ?
C28 C27 H27 120.6 . . ?
C21 C28 H28 119.6 . . ?
C27 C28 C21 120.7(3) . . ?
C27 C28 H28 119.6 . . ?
C16 C29 C23 118.8(2) . . ?
C20 C29 C16 117.6(3) . . ?
C20 C29 C23 123.7(2) . . ?
C31 C30 P1 120.0(2) . . ?
C31 C30 C35 119.4(3) . . ?
C35 C30 P1 120.5(2) . . ?
C30 C31 H31 120.1 . . ?
C32 C31 C30 119.9(3) . . ?
C32 C31 H31 120.1 . . ?
C31 C32 H32 119.8 . . ?
C33 C32 C31 120.4(3) . . ?
C33 C32 H32 119.8 . . ?
C32 C33 H33 120.0 . . ?
C32 C33 C34 120.1(3) . . ?
C34 C33 H33 120.0 . . ?
C33 C34 H34 119.9 . . ?
C35 C34 C33 120.1(3) . . ?
C35 C34 H34 119.9 . . ?
C30 C35 H35 120.0 . . ?
C34 C35 C30 120.1(3) . . ?
C34 C35 H35 120.0 . . ?

loop_
_geom_bond_atom_site_label_1
_geom_bond_atom_site_label_2
_geom_bond_distance
_geom_bond_site_symmetry_2
_geom_bond_publ_flag
P1 O2 1.493(2) . ?
P1 C20 1.787(3) . ?
P1 C21 1.788(3) . ?
P1 C30 1.804(3) . ?
O004 H004 0.92(5) . ?
O005 H005 0.80(5) . ?
O005 H00A 0.68(6) . ?
O005 H00B 0.96(11) . ?
O1 C12 1.453(3) . ?
O1 C13 1.378(3) . ?
C1 H1A 0.9800 . ?
C1 H1B 0.9800 . ?
C1 H1C 0.9800 . ?
C1 C2 1.516(6) . ?
C2 H2A 0.9900 . ?
C2 H2B 0.9900 . ?
C2 C3 1.526(5) . ?
C3 H3A 0.9900 . ?
C3 H3B 0.9900 . ?
C3 C4 1.515(5) . ?
C4 H4A 0.9900 . ?
C4 H4B 0.9900 . ?
C4 C5 1.519(5) . ?
C5 H5A 0.9900 . ?
C5 H5B 0.9900 . ?
C5 C6 1.526(5) . ?
C6 H6A 0.9900 . ?
C6 H6B 0.9900 . ?
C6 C7 1.523(5) . ?
C7 H7A 0.9900 . ?
C7 H7B 0.9900 . ?
C7 C8 1.525(4) . ?
C8 H8A 0.9900 . ?
C8 H8B 0.9900 . ?
C8 C9 1.520(5) . ?
C9 H9A 0.9900 . ?
C9 H9B 0.9900 . ?
C9 C10 1.526(4) . ?
C10 H10A 0.9900 . ?
C10 H10B 0.9900 . ?
C10 C11 1.519(4) . ?
C11 H11A 0.9900 . ?
C11 H11B 0.9900 . ?
C11 C12 1.516(4) . ?
C12 H12A 0.9900 . ?
C12 H12B 0.9900 . ?
C13 C14 1.390(4) 7_666 ?
C13 C17 1.414(4) . ?
C14 C15 1.433(4) . ?
C14 C24 1.433(4) . ?
C15 C15 1.412(5) 7_666 ?
C15 C16 1.420(4) . ?
C16 C17 1.432(4) . ?
C16 C29 1.435(4) . ?
C17 C18 1.416(4) . ?
C18 H18 0.9500 . ?
C18 C19 1.367(4) . ?
C19 H19 0.9500 . ?
C19 C20 1.405(4) . ?
C20 C29 1.402(4) . ?
C21 C22 1.403(4) . ?
C21 C28 1.395(4) . ?
C22 C23 1.501(4) . ?
C22 C25 1.402(4) . ?
C23 C24 1.358(4) . ?
C23 C29 1.466(4) . ?
C24 H24 0.9500 . ?
C25 H25 0.9500 . ?
C25 C26 1.386(4) . ?
C26 H26 0.9500 . ?
C26 C27 1.391(4) . ?
C27 H27 0.9500 . ?
C27 C28 1.374(4) . ?
C28 H28 0.9500 . ?
C30 C31 1.391(4) . ?
C30 C35 1.395(4) . ?
C31 H31 0.9500 . ?
C31 C32 1.383(5) . ?
C32 H32 0.9500 . ?
C32 C33 1.373(6) . ?
C33 H33 0.9500 . ?
C33 C34 1.386(5) . ?
C34 H34 0.9500 . ?
C34 C35 1.377(5) . ?
C35 H35 0.9500 . ?

loop_
_geom_torsion_atom_site_label_1
_geom_torsion_atom_site_label_2
_geom_torsion_atom_site_label_3
_geom_torsion_atom_site_label_4
_geom_torsion
_geom_torsion_site_symmetry_1
_geom_torsion_site_symmetry_2
_geom_torsion_site_symmetry_3
_geom_torsion_site_symmetry_4
_geom_torsion_publ_flag
P1 C20 C29 C16 -169.5(2) . . . . ?
P1 C20 C29 C23 9.7(4) . . . . ?
P1 C21 C22 C23 -1.5(4) . . . . ?
P1 C21 C22 C25 -178.4(2) . . . . ?
P1 C21 C28 C27 179.9(2) . . . . ?
P1 C30 C31 C32 -178.3(3) . . . . ?
P1 C30 C35 C34 178.0(3) . . . . ?
O1 C13 C17 C16 175.7(2) . . . . ?
O1 C13 C17 C18 -6.8(4) . . . . ?
O2 P1 C20 C19 36.7(3) . . . . ?
O2 P1 C20 C29 -147.3(2) . . . . ?
O2 P1 C21 C22 142.8(2) . . . . ?
O2 P1 C21 C28 -37.0(3) . . . . ?
O2 P1 C30 C31 -17.3(3) . . . . ?
O2 P1 C30 C35 164.9(2) . . . . ?
C1 C2 C3 C4 175.9(4) . . . . ?
C2 C3 C4 C5 177.6(3) . . . . ?
C3 C4 C5 C6 177.9(3) . . . . ?
C4 C5 C6 C7 172.9(3) . . . . ?
C5 C6 C7 C8 -177.9(3) . . . . ?
C6 C7 C8 C9 172.8(3) . . . . ?
C7 C8 C9 C10 -178.9(3) . . . . ?
C8 C9 C10 C11 172.7(3) . . . . ?
C9 C10 C11 C12 -173.1(3) . . . . ?
C10 C11 C12 O1 -72.1(3) . . . . ?
C12 O1 C13 C14 -100.4(3) . . . 7_666 ?
C12 O1 C13 C17 82.2(3) . . . . ?
C13 O1 C12 C11 163.8(2) . . . . ?
C13 C14 C15 C15 -0.1(5) 7_666 . . 7_666 ?
C13 C14 C15 C16 -178.0(3) 7_666 . . . ?
C13 C14 C24 C23 179.3(3) 7_666 . . . ?
C13 C17 C18 C19 -173.5(3) . . . . ?
C14 C13 C17 C16 -1.7(4) 7_666 . . . ?
C14 C13 C17 C18 175.9(3) 7_666 . . . ?
C14 C15 C16 C17 -179.9(3) . . . . ?
C14 C15 C16 C29 0.2(4) . . . . ?
C15 C14 C24 C23 -3.3(4) . . . . ?
C15 C15 C16 C17 2.3(5) 7_666 . . . ?
C15 C15 C16 C29 -177.6(3) 7_666 . . . ?
C15 C16 C17 C13 -0.4(4) . . . . ?
C15 C16 C17 C18 -178.0(3) . . . . ?
C15 C16 C29 C20 173.0(3) . . . . ?
C15 C16 C29 C23 -6.3(4) . . . . ?
C16 C17 C18 C19 4.0(4) . . . . ?
C17 C16 C29 C20 -6.9(4) . . . . ?
C17 C16 C29 C23 173.8(3) . . . . ?
C17 C18 C19 C20 -4.9(5) . . . . ?
C18 C19 C20 P1 175.5(2) . . . . ?
C18 C19 C20 C29 -0.4(4) . . . . ?
C19 C20 C29 C16 6.2(4) . . . . ?
C19 C20 C29 C23 -174.5(3) . . . . ?
C20 P1 C21 C22 18.1(3) . . . . ?
C20 P1 C21 C28 -161.7(2) . . . . ?
C20 P1 C30 C31 107.2(3) . . . . ?
C20 P1 C30 C35 -70.5(3) . . . . ?
C21 P1 C20 C19 161.9(2) . . . . ?
C21 P1 C20 C29 -22.2(3) . . . . ?
C21 P1 C30 C31 -142.9(2) . . . . ?
C21 P1 C30 C35 39.3(3) . . . . ?
C21 C22 C23 C24 167.3(3) . . . . ?
C21 C22 C23 C29 -16.0(4) . . . . ?
C21 C22 C25 C26 -2.0(4) . . . . ?
C22 C21 C28 C27 0.1(5) . . . . ?
C22 C23 C24 C14 174.0(3) . . . . ?
C22 C23 C29 C16 -169.2(2) . . . . ?
C22 C23 C29 C20 11.5(4) . . . . ?
C22 C25 C26 C27 1.2(5) . . . . ?
C23 C22 C25 C26 -179.0(3) . . . . ?
C24 C14 C15 C15 -177.6(3) . . . 7_666 ?
C24 C14 C15 C16 4.5(4) . . . . ?
C24 C23 C29 C16 7.6(4) . . . . ?
C24 C23 C29 C20 -171.7(3) . . . . ?
C25 C22 C23 C24 -15.9(4) . . . . ?
C25 C22 C23 C29 160.8(3) . . . . ?
C25 C26 C27 C28 0.3(5) . . . . ?
C26 C27 C28 C21 -0.9(5) . . . . ?
C28 C21 C22 C23 178.3(3) . . . . ?
C28 C21 C22 C25 1.3(4) . . . . ?
C29 C16 C17 C13 179.5(3) . . . . ?
C29 C16 C17 C18 1.9(4) . . . . ?
C29 C23 C24 C14 -2.8(4) . . . . ?
C30 P1 C20 C19 -86.8(2) . . . . ?
C30 P1 C20 C29 89.2(3) . . . . ?
C30 P1 C21 C22 -93.1(3) . . . . ?
C30 P1 C21 C28 87.2(2) . . . . ?
C30 C31 C32 C33 0.1(5) . . . . ?
C31 C30 C35 C34 0.2(5) . . . . ?
C31 C32 C33 C34 0.5(6) . . . . ?
C32 C33 C34 C35 -0.9(6) . . . . ?
C33 C34 C35 C30 0.5(5) . . . . ?
C35 C30 C31 C32 -0.5(5) . . . . ?
